data_7045767
loop_
_publ_author_name
'Jiang, Dequan'
'Wang, Ying'
'Li, Hao'
'Yang, Zhihua'
'Pan, Shilie'

_publ_section_title
;
 BaBOF<sub>3</sub>: a new aurivillius-like borate containing two types of
 F atoms.
;
_journal_issue 15
_journal_name_full 'Dalton transactions (Cambridge, England : 2003)'
_journal_page_first 5157
_journal_page_last 5160
_journal_paper_doi 10.1039/C8DT00403J
_journal_volume 47
_journal_year 2018
_chemical_formula_sum 'B Ba F3 O'
_chemical_formula_weight 221.15
_space_group_IT_number 14
_space_group_name_Hall '-P 2ybc'
_space_group_name_H-M_alt 'P 1 21/c 1'
_symmetry_cell_setting monoclinic
_symmetry_space_group_name_Hall '-P 2ybc'
_symmetry_space_group_name_H-M 'P 1 21/c 1'
_atom_sites_solution_primary direct
_atom_sites_solution_secondary difmap
_audit_creation_method SHELXL-97
_audit_update_record
;
2018-01-08 deposited with the CCDC.
2018-03-02 downloaded from the CCDC.
;
_cell_angle_alpha 90.00
_cell_angle_beta 92.045(4)
_cell_angle_gamma 90.00
_cell_formula_units_Z 4
_cell_length_a 4.6196(19)
_cell_length_b 15.186(6)
_cell_length_c 4.4257(18)
_cell_measurement_reflns_used 674
_cell_measurement_temperature 296(2)
_cell_measurement_theta_max 27.51
_cell_measurement_theta_min 2.68
_cell_volume 310.3(2)
_computing_cell_refinement 'Bruker SMART'
_computing_data_collection 'Bruker SMART'
_computing_data_reduction 'Bruker SAINT'
_computing_molecular_graphics 'Bruker SHELXTL'
_computing_publication_material 'Bruker SHELXTL'
_computing_structure_refinement 'SHELXL-97 (Sheldrick, 1997)'
_computing_structure_solution 'SHELXS-97 (Sheldrick, 1990)'
_diffrn_ambient_temperature 296(2)
_diffrn_measured_fraction_theta_full 0.983
_diffrn_measured_fraction_theta_max 0.983
_diffrn_measurement_device_type 'CCD area detector'
_diffrn_measurement_method 'phi and omega scans'
_diffrn_radiation_monochromator graphite
_diffrn_radiation_source 'fine-focus sealed tube'
_diffrn_radiation_type MoK\a
_diffrn_radiation_wavelength 0.71073
_diffrn_reflns_av_R_equivalents 0.0313
_diffrn_reflns_av_sigmaI/netI 0.0397
_diffrn_reflns_limit_h_max 5
_diffrn_reflns_limit_h_min -6
_diffrn_reflns_limit_k_max 19
_diffrn_reflns_limit_k_min -14
_diffrn_reflns_limit_l_max 5
_diffrn_reflns_limit_l_min -5
_diffrn_reflns_number 1851
_diffrn_reflns_theta_full 27.55
_diffrn_reflns_theta_max 27.55
_diffrn_reflns_theta_min 2.68
_exptl_absorpt_coefficient_mu 12.690
_exptl_absorpt_correction_T_max 1.0000
_exptl_absorpt_correction_T_min 0.6822
_exptl_absorpt_correction_type numerical
_exptl_absorpt_process_details face-indexed
_exptl_crystal_colour colorless
_exptl_crystal_density_diffrn 4.734
_exptl_crystal_density_method 'not measured'
_exptl_crystal_description Block
_exptl_crystal_F_000 384
_exptl_crystal_size_max 0.162
_exptl_crystal_size_mid 0.108
_exptl_crystal_size_min 0.039
_refine_diff_density_max 1.670
_refine_diff_density_min -1.034
_refine_diff_density_rms 0.273
_refine_ls_extinction_method none
_refine_ls_goodness_of_fit_ref 0.997
_refine_ls_matrix_type full
_refine_ls_number_parameters 55
_refine_ls_number_reflns 701
_refine_ls_number_restraints 0
_refine_ls_restrained_S_all 0.997
_refine_ls_R_factor_all 0.0352
_refine_ls_R_factor_gt 0.0264
_refine_ls_shift/su_max 0.000
_refine_ls_shift/su_mean 0.000
_refine_ls_structure_factor_coef Fsqd
_refine_ls_weighting_details 'calc w=1/[\s^2^(Fo^2^)+(0.0325P)^2^+0.0000P] where P=(Fo^2^+2Fc^2^)/3'
_refine_ls_weighting_scheme calc
_refine_ls_wR_factor_gt 0.0608
_refine_ls_wR_factor_ref 0.0657
_reflns_number_gt 562
_reflns_number_total 701
_reflns_threshold_expression >2sigma(I)
_cod_data_source_file c8dt00403j2.cif
_cod_data_source_block 11
_cod_depositor_comments
;
The following automatic conversions were performed:

'_symmetry_cell_setting' value 'Monoclinic' changed to 'monoclinic'
according to
/home/data/users/saulius/crontab/automatic-downloads/rss-feeds/RSC/lib/dictionaries/cif_core.dic
dictionary named 'cif_core.dic' version 2.4.2 from 2011-04-26.

'_exptl_absorpt_correction_type' value 'Numerical' changed to
'numerical' according to
/home/data/users/saulius/crontab/automatic-downloads/rss-feeds/RSC/lib/dictionaries/cif_core.dic
dictionary named 'cif_core.dic' version 2.4.2 from 2011-04-26.

Automatic conversion script
Id: cif_fix_values 4973 2017-02-22 13:04:09Z antanas 

 Adding full bibliography for 7045767.cif.
;
_cod_original_sg_symbol_H-M P2(1)/c
_cod_database_code 7045767

loop_
_symmetry_equiv_pos_as_xyz
'x, y, z'
'-x, y+1/2, -z+1/2'
'-x, -y, -z'
'x, -y-1/2, z-1/2'

loop_
_atom_site_label
_atom_site_type_symbol
_atom_site_fract_x
_atom_site_fract_y
_atom_site_fract_z
_atom_site_U_iso_or_equiv
_atom_site_adp_type
_atom_site_occupancy
_atom_site_symmetry_multiplicity
_atom_site_calc_flag
Ba1 Ba 0.26406(7) 0.90708(2) 0.24250(7) 0.01042(16) Uani 1 1 d
B1 B 0.7793(15) 0.7088(5) 0.1884(15) 0.0127(15) Uani 1 1 d
O1 O 0.7042(9) 0.7819(3) 0.3720(9) 0.0141(9) Uani 1 1 d
F1 F 0.0901(8) 0.8060(3) -0.2727(8) 0.0200(9) Uani 1 1 d
F2 F 0.6550(9) 0.6289(3) 0.2837(8) 0.0206(9) Uani 1 1 d
F3 F 0.2359(7) 1.0037(3) -0.2585(6) 0.0144(8) Uani 1 1 d

loop_
_atom_site_aniso_label
_atom_site_aniso_U_11
_atom_site_aniso_U_22
_atom_site_aniso_U_33
_atom_site_aniso_U_23
_atom_site_aniso_U_13
_atom_site_aniso_U_12
Ba1 0.0098(2) 0.0115(2) 0.0100(2) 0.00049(15) 0.00061(14) 0.00092(14)
B1 0.013(3) 0.012(4) 0.013(3) -0.001(3) 0.001(3) 0.003(3)
O1 0.019(2) 0.010(2) 0.013(2) 0.0022(18) 0.0017(17) 0.0047(18)
F1 0.0112(19) 0.029(2) 0.0200(19) -0.0004(17) 0.0012(14) -0.0084(16)
F2 0.029(2) 0.015(2) 0.0185(18) 0.0029(16) 0.0030(16) -0.0056(18)
F3 0.014(2) 0.015(2) 0.0143(18) -0.0002(14) 0.0017(15) -0.0006(13)

loop_
_atom_type_symbol
_atom_type_description
_atom_type_scat_dispersion_real
_atom_type_scat_dispersion_imag
_atom_type_scat_source
B B 0.0013 0.0007 'International Tables Vol C Tables 4.2.6.8 and 6.1.1.4'
O O 0.0106 0.0060 'International Tables Vol C Tables 4.2.6.8 and 6.1.1.4'
F F 0.0171 0.0103 'International Tables Vol C Tables 4.2.6.8 and 6.1.1.4'
Ba Ba -0.3244 2.2819 'International Tables Vol C Tables 4.2.6.8 and 6.1.1.4'

loop_
_geom_angle_atom_site_label_1
_geom_angle_atom_site_label_2
_geom_angle_atom_site_label_3
_geom_angle
_geom_angle_site_symmetry_1
_geom_angle_site_symmetry_3
F3 Ba1 F3 112.68(15) . 1_556
F3 Ba1 F3 76.06(11) . 3_675
F3 Ba1 F3 76.49(9) 1_556 3_675
F3 Ba1 F3 74.13(9) . 3_575
F3 Ba1 F3 68.38(12) 1_556 3_575
F3 Ba1 F3 119.17(16) 3_675 3_575
F3 Ba1 F1 160.34(11) . 1_556
F3 Ba1 F1 68.89(11) 1_556 1_556
F3 Ba1 F1 122.14(10) 3_675 1_556
F3 Ba1 F1 89.17(11) 3_575 1_556
F3 Ba1 F2 61.30(11) . 4_575
F3 Ba1 F2 139.19(11) 1_556 4_575
F3 Ba1 F2 62.78(11) 3_675 4_575
F3 Ba1 F2 133.77(10) 3_575 4_575
F1 Ba1 F2 131.24(11) 1_556 4_575
F3 Ba1 O1 123.62(11) . .
F3 Ba1 O1 105.01(11) 1_556 .
F3 Ba1 O1 73.80(13) 3_675 .
F3 Ba1 O1 161.53(12) 3_575 .
F1 Ba1 O1 72.42(12) 1_556 .
F2 Ba1 O1 62.68(12) 4_575 .
F3 Ba1 F1 67.98(12) . .
F3 Ba1 F1 160.77(11) 1_556 .
F3 Ba1 F1 120.92(10) 3_675 .
F3 Ba1 F1 94.29(11) 3_575 .
F1 Ba1 F1 103.87(12) 1_556 .
F2 Ba1 F1 59.15(10) 4_575 .
O1 Ba1 F1 88.86(12) . .
F3 Ba1 F2 141.00(11) . 4_576
F3 Ba1 F2 58.86(11) 1_556 4_576
F3 Ba1 F2 64.94(11) 3_675 4_576
F3 Ba1 F2 124.47(10) 3_575 4_576
F1 Ba1 F2 57.67(11) 1_556 4_576
F2 Ba1 F2 99.04(12) 4_575 4_576
O1 Ba1 F2 46.15(11) . 4_576
F1 Ba1 F2 133.46(11) . 4_576
F3 Ba1 O1 116.80(11) . 1_455
F3 Ba1 O1 96.47(10) 1_556 1_455
F3 Ba1 O1 167.11(10) 3_675 1_455
F3 Ba1 O1 66.56(12) 3_575 1_455
F1 Ba1 O1 45.00(11) 1_556 1_455
F2 Ba1 O1 122.93(11) 4_575 1_455
O1 Ba1 O1 98.10(13) . 1_455
F1 Ba1 O1 67.94(10) . 1_455
F2 Ba1 O1 102.19(11) 4_576 1_455
F3 Ba1 Ba1 95.21(8) . 3_676
F3 Ba1 Ba1 38.39(7) 1_556 3_676
F3 Ba1 Ba1 38.10(7) 3_675 3_676
F3 Ba1 Ba1 94.44(9) 3_575 3_676
F1 Ba1 Ba1 96.39(8) 1_556 3_676
F2 Ba1 Ba1 100.84(9) 4_575 3_676
O1 Ba1 Ba1 89.21(9) . 3_676
F1 Ba1 Ba1 158.02(7) . 3_676
F2 Ba1 Ba1 53.22(8) 4_576 3_676
O1 Ba1 Ba1 133.96(8) 1_455 3_676
F3 Ba1 Ba1 38.18(7) . 3_675
F3 Ba1 Ba1 95.46(8) 1_556 3_675
F3 Ba1 Ba1 37.88(7) 3_675 3_675
F3 Ba1 Ba1 97.90(8) 3_575 3_675
F1 Ba1 Ba1 159.16(8) 1_556 3_675
F2 Ba1 Ba1 53.47(9) 4_575 3_675
O1 Ba1 Ba1 99.94(9) . 3_675
F1 Ba1 Ba1 95.16(8) . 3_675
F2 Ba1 Ba1 102.82(8) 4_576 3_675
O1 Ba1 Ba1 154.96(8) 1_455 3_675
Ba1 Ba1 Ba1 63.65(3) 3_676 3_675
F2 B1 O1 112.9(5) . .
F2 B1 O1 106.8(5) . 4_575
O1 B1 O1 115.0(5) . 4_575
F2 B1 F1 104.0(5) . 4_676
O1 B1 F1 108.1(5) . 4_676
O1 B1 F1 109.4(5) 4_575 4_676
B1 O1 B1 125.2(5) . 4_576
B1 O1 Ba1 126.6(3) . .
B1 O1 Ba1 106.1(4) 4_576 .
B1 O1 Ba1 98.2(3) . 1_655
B1 O1 Ba1 87.1(3) 4_576 1_655
Ba1 O1 Ba1 98.10(13) . 1_655
B1 F1 Ba1 107.7(3) 4_475 1_554
B1 F1 Ba1 115.3(3) 4_475 .
Ba1 F1 Ba1 103.87(12) 1_554 .
B1 F2 Ba1 131.2(4) . 4_576
B1 F2 Ba1 99.1(3) . 4_575
Ba1 F2 Ba1 99.04(12) 4_576 4_575
Ba1 F3 Ba1 112.68(15) . 1_554
Ba1 F3 Ba1 103.94(11) . 3_675
Ba1 F3 Ba1 103.51(9) 1_554 3_675
Ba1 F3 Ba1 105.87(9) . 3_575
Ba1 F3 Ba1 111.62(12) 1_554 3_575
Ba1 F3 Ba1 119.17(16) 3_675 3_575

loop_
_geom_bond_atom_site_label_1
_geom_bond_atom_site_label_2
_geom_bond_distance
_geom_bond_site_symmetry_2
Ba1 F3 2.658(3) .
Ba1 F3 2.659(3) 1_556
Ba1 F3 2.676(4) 3_675
Ba1 F3 2.681(4) 3_575
Ba1 F1 2.780(4) 1_556
Ba1 F2 2.818(4) 4_575
Ba1 O1 2.827(4) .
Ba1 F1 2.841(4) .
Ba1 F2 2.998(4) 4_576
Ba1 O1 3.277(5) 1_455
Ba1 Ba1 4.1901(12) 3_676
Ba1 Ba1 4.2021(12) 3_675
B1 F2 1.413(8) .
B1 O1 1.426(8) .
B1 O1 1.438(8) 4_575
B1 F1 1.457(7) 4_676
O1 B1 1.438(8) 4_576
O1 Ba1 3.277(4) 1_655
F1 B1 1.457(8) 4_475
F1 Ba1 2.780(4) 1_554
F2 Ba1 2.818(4) 4_576
F2 Ba1 2.998(4) 4_575
F3 Ba1 2.659(3) 1_554
F3 Ba1 2.676(4) 3_675
F3 Ba1 2.681(4) 3_575
